data_4082452
loop_
_publ_author_name
'Sietzen, Malte'
'Wadepohl, Hubert'
'Ballmann, Joachim'

_publ_section_title
;
 A Novel Trisamidophosphine Ligand and Its Group(IV) Metal Complexes
;
_journal_issue 3
_journal_name_full Organometallics
_journal_page_first 612
_journal_paper_doi 10.1021/om401018f
_journal_volume 33
_journal_year 2014
_chemical_formula_moiety 'C46 H45 F3 N3 O3 P S Zr, 3(C7 H8)'
_chemical_formula_sum 'C67 H69 F3 N3 O3 P S Zr'
_chemical_formula_weight 1175.50
_chemical_properties_physical air-sensitive
_space_group_crystal_system monoclinic
_space_group_IT_number 14
_space_group_name_Hall '-P 2ybc'
_space_group_name_H-M_alt 'P 1 21/c 1'
_symmetry_cell_setting monoclinic
_symmetry_Int_Tables_number 14
_symmetry_space_group_name_Hall '-P 2ybc'
_symmetry_space_group_name_H-M 'P 1 21/c 1'
_atom_sites_solution_hydrogens geom
_atom_sites_solution_primary direct
_atom_sites_solution_secondary difmap
_audit_block_code ba_ms5
_audit_creation_date
;
'Tue Oct 01 20:14:07 2013'
;
_audit_update_record 'Tue Oct  1 20:48:31 CEST 2013'
_cell_angle_alpha 90
_cell_angle_beta 100.743(3)
_cell_angle_gamma 90
_cell_formula_units_Z 4
_cell_length_a 16.2711(6)
_cell_length_b 12.6818(4)
_cell_length_c 28.9486(8)
_cell_measurement_reflns_used 11994
_cell_measurement_temperature 110(1)
_cell_measurement_theta_max 30.2570
_cell_measurement_theta_min 3.7030
_cell_volume 5868.8(3)
_computing_cell_refinement
;
CrysAlisPro, Agilent Technologies,
Version 1.171.36.32 (release 02-08-2013 CrysAlis171 .NET)
(compiled Aug  2 2013,16:46:58)
;
_computing_data_collection
;
CrysAlisPro, Agilent Technologies,
Version 1.171.36.32 (release 02-08-2013 CrysAlis171 .NET)
(compiled Aug  2 2013,16:46:58)
;
_computing_data_reduction
;
CrysAlisPro, Agilent Technologies,
Version 1.171.36.32 (release 02-08-2013 CrysAlis171 .NET)
(compiled Aug  2 2013,16:46:58)
;
_computing_molecular_graphics
;
O. V. Dolomanov, L. J. Bourhis, R. J. Gildea, J. A. K. Howard and H. Puschmann,
OLEX2: a complete structure solution, refinement and analysis program.
J. Appl. Cryst. (2009). 42, 339-341.
;
_computing_publication_material 'encif (Wadepohl, 2009-13); encifer 1.4 (CCDC, 2011)'
_computing_structure_refinement
;
SHELX, G.M. Sheldrick, Acta Cryst.
(2008). A64, 112-122
;
_computing_structure_solution 'SHELXT (Sheldrick, 2013)'
_diffrn_ambient_temperature 110(1)
_diffrn_detector 'CCD plate'
_diffrn_detector_area_resol_mean 7.9621
_diffrn_detector_type 'Agilent EOS'
_diffrn_measured_fraction_theta_full 0.9963
_diffrn_measured_fraction_theta_max 0.8411
_diffrn_measurement_details
;
  1 omega  -99.00  -72.00   0.5000   30.0000
omega____ theta____ kappa____ phi______ frames
    -      -31.9720  -77.0000 -180.0000 54

  2 omega  -34.00   -7.00   0.5000   30.0000
omega____ theta____ kappa____ phi______ frames
    -      -31.9720  -80.0000  158.9077 54

  3 omega  -45.00    1.00   0.5000   30.0000
omega____ theta____ kappa____ phi______ frames
    -      -31.9720  -80.0000   -7.5326 92

  4 omega  -36.00   -6.00   0.5000   30.0000
omega____ theta____ kappa____ phi______ frames
    -      -31.9720  -80.0000  -78.3145 60

  5 omega  -31.00    0.00   0.5000   30.0000
omega____ theta____ kappa____ phi______ frames
    -      -31.9720  -77.0000 -180.0000 62

  6 omega  -46.00    1.00   0.5000   30.0000
omega____ theta____ kappa____ phi______ frames
    -      -31.9720  -80.0000   92.5153 94

  7 omega   62.00  106.00   0.5000   30.0000
omega____ theta____ kappa____ phi______ frames
    -       31.9720   19.0000   30.0000 88

  8 omega   35.00   62.00   0.5000   30.0000
omega____ theta____ kappa____ phi______ frames
    -       31.9720  -77.0000  120.0000 54

  9 omega   10.00   61.00   0.5000   30.0000
omega____ theta____ kappa____ phi______ frames
    -       31.9720   57.0000  -60.0000 102

 10 omega   36.00   63.00   0.5000   30.0000
omega____ theta____ kappa____ phi______ frames
    -       31.9720  -78.0000   57.3886 54

 11 omega  -37.00   20.00   0.5000   30.0000
omega____ theta____ kappa____ phi______ frames
    -       31.9720  -77.0000  -30.0000 114

 12 omega  -14.00   46.00   0.5000   30.0000
omega____ theta____ kappa____ phi______ frames
    -       31.9720   19.0000   30.0000 120

 13 omega   12.00   46.00   0.5000   30.0000
omega____ theta____ kappa____ phi______ frames
    -       31.9720   41.0000   41.0000 68

 14 omega  -39.00   64.00   0.5000   30.0000
omega____ theta____ kappa____ phi______ frames
    -       31.9720  -79.0000 -121.2385 206

 15 omega    6.00   96.00   0.5000   30.0000
omega____ theta____ kappa____ phi______ frames
    -       31.9720   38.0000 -120.0000 180

 16 omega   32.00   65.00   0.5000   30.0000
omega____ theta____ kappa____ phi______ frames
    -       31.9720  -80.0000  -71.8413 66

 17 omega    6.00   96.00   0.5000   30.0000
omega____ theta____ kappa____ phi______ frames
    -       31.9720   38.0000  120.0000 180

 18 omega   10.00   72.00   0.5000   30.0000
omega____ theta____ kappa____ phi______ frames
    -       31.9720   57.0000  150.0000 124

 19 omega  -30.00    2.00   0.5000   30.0000
omega____ theta____ kappa____ phi______ frames
    -       31.9720  -80.0000  -71.8413 64

 20 omega   57.00   84.00   0.5000   30.0000
omega____ theta____ kappa____ phi______ frames
    -       31.9720   41.0000   41.0000 54

 21 omega  -29.00   62.00   0.5000   30.0000
omega____ theta____ kappa____ phi______ frames
    -       31.9720  -77.0000   30.0000 182

 22 omega  -15.00   12.00   0.5000   30.0000
omega____ theta____ kappa____ phi______ frames
    -       31.9720  -77.0000  120.0000 54

 23 omega  -27.00   65.00   0.5000   30.0000
omega____ theta____ kappa____ phi______ frames
    -       31.9720  -79.0000  157.9956 184

 24 omega   39.00   65.00   0.5000   30.0000
omega____ theta____ kappa____ phi______ frames
    -       31.9720  -80.0000   83.9292 52

 25 omega   34.00   64.00   0.5000   30.0000
omega____ theta____ kappa____ phi______ frames
    -       31.9720  -77.0000  -30.0000 60

 26 omega  -36.00   29.00   0.5000   30.0000
omega____ theta____ kappa____ phi______ frames
    -       31.9720  -80.0000   83.9292 130

;
_diffrn_measurement_device '\k-geometry diffractometer'
_diffrn_measurement_device_type 'Agilent SuperNova, Dual, Cu at zero, Eos'
_diffrn_measurement_method '\w scans'
_diffrn_measurement_specimen_support 'polyimid foil'
_diffrn_orient_matrix_UB_11 0.0420596000
_diffrn_orient_matrix_UB_12 -0.0109395000
_diffrn_orient_matrix_UB_13 0.0105618000
_diffrn_orient_matrix_UB_21 -0.0054258000
_diffrn_orient_matrix_UB_22 -0.0532412000
_diffrn_orient_matrix_UB_23 -0.0074645000
_diffrn_orient_matrix_UB_31 0.0130513000
_diffrn_orient_matrix_UB_32 0.0131973000
_diffrn_orient_matrix_UB_33 -0.0213227000
_diffrn_radiation_monochromator mirror
_diffrn_radiation_probe x-ray
_diffrn_radiation_type 'Mo K\a'
_diffrn_radiation_wavelength 0.7107
_diffrn_reflns_av_R_equivalents 0.1558
_diffrn_reflns_av_unetI/netI 0.0842
_diffrn_reflns_Laue_measured_fraction_full 0.998
_diffrn_reflns_Laue_measured_fraction_max 0.997
_diffrn_reflns_limit_h_max 23
_diffrn_reflns_limit_h_min -23
_diffrn_reflns_limit_k_max 18
_diffrn_reflns_limit_k_min -18
_diffrn_reflns_limit_l_max 41
_diffrn_reflns_limit_l_min -41
_diffrn_reflns_number 166799
_diffrn_reflns_point_group_measured_fraction_full 0.998
_diffrn_reflns_point_group_measured_fraction_max 0.997
_diffrn_reflns_theta_full 25.242
_diffrn_reflns_theta_max 30.568
_diffrn_reflns_theta_min 3.205
_diffrn_source 'microfocus X-Ray tube'
_diffrn_source_type 'Agilent SuperNova (Mo) X-ray Source'
_exptl_absorpt_coefficient_mu 0.309
_exptl_absorpt_correction_T_max 0.988
_exptl_absorpt_correction_T_min 0.936
_exptl_absorpt_correction_type analytical
_exptl_absorpt_process_details
;
CrysAlisPro, Agilent Technologies,
Version 1.171.36.32 (release 02-08-2013 CrysAlis171 .NET)
(compiled Aug  2 2013,16:46:58)
Analytical numeric absorption correction using a multifaceted crystal
            model based on expressions derived by R.C. Clark & J.S. Reid.
(Clark, R. C. & Reid, J. S. (1995). Acta Cryst. A51, 887-897)
;
_exptl_crystal_colour yellow
_exptl_crystal_colour_primary yellow
_exptl_crystal_density_diffrn 1.330
_exptl_crystal_description needle
_exptl_crystal_F_000 2456
_exptl_crystal_size_max 0.2813
_exptl_crystal_size_mid 0.0821
_exptl_crystal_size_min 0.0415
_refine_diff_density_max 1.474
_refine_diff_density_min -0.643
_refine_diff_density_rms 0.090
_refine_ls_extinction_method none
_refine_ls_goodness_of_fit_ref 1.036
_refine_ls_hydrogen_treatment constr
_refine_ls_matrix_type full
_refine_ls_number_parameters 721
_refine_ls_number_reflns 17954
_refine_ls_number_restraints 45
_refine_ls_restrained_S_all 1.040
_refine_ls_R_factor_all 0.1000
_refine_ls_R_factor_gt 0.0637
_refine_ls_shift/su_max 0.001
_refine_ls_shift/su_mean 0.000
_refine_ls_structure_factor_coef Fsqd
_refine_ls_weighting_details 'w=1/[\s^2^(Fo^2^)+(0.0307P)^2^+6.9124P] where P=(Fo^2^+2Fc^2^)/3'
_refine_ls_weighting_scheme calc
_refine_ls_wR_factor_gt 0.1131
_refine_ls_wR_factor_ref 0.1266
_reflns_Friedel_coverage 0.000
_reflns_number_gt 12812
_reflns_number_total 17954
_reflns_threshold_expression 'I > 2\s(I)'
_cod_data_source_file om401018f_si_001.cif
_cod_data_source_block ba_ms5
_cod_original_sg_symbol_H-M 'P 21/c'
_cod_database_code 4082452
_audit_block_refno 1862
_audit_block_usercomment 'MS175, needle, yellow'
_shelxl_version_number 2013-4
_chemical_oxdiff_formula 'C67 H69 F3 N3 O3 P1 S1 Zr1'
_chemical_oxdiff_usercomment 'MS175, needle, yellow'
_shelx_space_group_comment
;
The symmetry employed for this shelxl refinement is uniquely defined
by the following loop, which should always be used as a source of
symmetry information in preference to the above space-group names.
They are only intended as comments.
;
_shelx_estimated_absorpt_t_max 0.970
_shelx_estimated_absorpt_t_min 0.970
_reflns_odcompleteness_completeness 84.11
_reflns_odcompleteness_iscentric 1
_reflns_odcompleteness_theta 32.50
_olex2_refinement_description
;
1. Fixed Uiso
 At 1.2 times of:
  All C(H) groups, All C(H,H) groups
 At 1.5 times of:
  All C(H,H,H) groups
2. Same fragment restrains
{C51, C52, C53, C54, C55, C56, C57}
as
{C61, C62, C63, C64, C65, C66, C67}
{C51, C52, C53, C54, C55, C56, C57}
as
{C71, C72, C73, C74, C75, C76, C77}
3.a Secondary CH2 refined with riding coordinates:
 C9(H9A,H9B), C15(H15A,H15B), C21(H21A,H21B)
3.b Aromatic/amide H refined with riding coordinates:
 C4(H4), C5(H5), C6(H6), C7(H7), C10(H10), C11(H11), C12(H12), C13(H13),
 C16(H16), C17(H17), C18(H18), C19(H19), C23(H23), C25(H25), C27(H27), C31(H31),
  C33(H33), C35(H35), C39(H39), C41(H41), C43(H43), C52(H52), C53(H53),
 C54(H54), C55(H55), C56(H56), C62(H62), C63(H63), C64(H64), C65(H65), C66(H66),
  C72(H72), C73(H73), C74(H74), C75(H75), C76(H76)
3.c Idealised Me refined as rotating group:
 C28(H28A,H28B,H28C), C29(H29A,H29B,H29C), C36(H36A,H36B,H36C), C37(H37A,H37B,
 H37C), C44(H44A,H44B,H44C), C45(H45A,H45B,H45C), C57(H57A,H57B,H57C), C67(H67A,
 H67B,H67C), C77(H77A,H77B,H77C)
;
_cell_oxdiff_length_a 16.2713(5)
_cell_oxdiff_length_b 12.6813(3)
_cell_oxdiff_length_c 28.9503(7)
_cell_oxdiff_angle_alpha 90.0156(19)
_cell_oxdiff_angle_beta 100.752(2)
_cell_oxdiff_angle_gamma 90.020(2)
_cell_oxdiff_volume 5868.8(3)
_cell_oxdiff_measurement_reflns_used 11994

loop_
_symmetry_equiv_pos_as_xyz
'x, y, z'
'-x, y+1/2, -z+1/2'
'-x, -y, -z'
'x, -y-1/2, z-1/2'

loop_
_atom_site_label
_atom_site_type_symbol
_atom_site_fract_x
_atom_site_fract_y
_atom_site_fract_z
_atom_site_U_iso_or_equiv
_atom_site_adp_type
_atom_site_occupancy
_atom_site_site_symmetry_order
_atom_site_calc_flag
_atom_site_refinement_flags_posn
_atom_site_refinement_flags_adp
Zr Zr 0.70787(2) 0.92798(2) 0.16418(2) 0.01361(6) Uani 1 1 d . .
S S 0.67205(4) 1.20193(5) 0.17611(2) 0.02138(14) Uani 1 1 d . .
P P 0.72270(4) 0.71478(5) 0.17185(2) 0.01412(13) Uani 1 1 d . .
F1 F 0.83037(12) 1.20126(16) 0.21601(8) 0.0497(6) Uani 1 1 d . .
F2 F 0.77262(14) 1.35409(16) 0.20951(8) 0.0525(6) Uani 1 1 d . .
F3 F 0.80412(13) 1.27894(17) 0.14923(8) 0.0479(5) Uani 1 1 d . .
O1 O 0.69351(12) 1.09627(14) 0.15976(6) 0.0216(4) Uani 1 1 d . .
O2 O 0.64477(14) 1.19805(17) 0.22018(8) 0.0330(5) Uani 1 1 d . .
O3 O 0.62582(14) 1.26474(18) 0.13955(8) 0.0379(5) Uani 1 1 d . .
N1 N 0.82028(13) 0.92015(17) 0.21074(7) 0.0159(4) Uani 1 1 d . .
N2 N 0.59876(13) 0.89404(17) 0.18790(7) 0.0167(4) Uani 1 1 d . .
N3 N 0.71684(13) 0.89448(17) 0.09547(7) 0.0168(4) Uani 1 1 d . .
C1 C 0.81626(16) 0.6764(2) 0.21372(8) 0.0153(5) Uani 1 1 d . .
C2 C 0.63481(16) 0.6507(2) 0.19117(8) 0.0164(5) Uani 1 1 d . .
C3 C 0.73291(16) 0.6501(2) 0.11683(8) 0.0167(5) Uani 1 1 d . .
C4 C 0.81994(17) 0.5829(2) 0.23929(9) 0.0202(5) Uani 1 1 d . .
H4 H 0.7715 0.5400 0.2369 0.024 Uiso 1 1 calc R U
C5 C 0.89388(18) 0.5520(2) 0.26824(9) 0.0248(6) Uani 1 1 d . .
H5 H 0.8958 0.4886 0.2859 0.030 Uiso 1 1 calc R U
C6 C 0.96478(18) 0.6140(2) 0.27127(9) 0.0245(6) Uani 1 1 d . .
H6 H 1.0161 0.5914 0.2899 0.029 Uiso 1 1 calc R U
C7 C 0.96111(17) 0.7087(2) 0.24720(9) 0.0209(5) Uani 1 1 d . .
H7 H 1.0099 0.7512 0.2500 0.025 Uiso 1 1 calc R U
C8 C 0.88678(16) 0.7427(2) 0.21884(8) 0.0165(5) Uani 1 1 d . .
C9 C 0.88233(16) 0.8507(2) 0.19539(9) 0.0172(5) Uani 1 1 d . .
H9A H 0.9381 0.8846 0.2028 0.021 Uiso 1 1 calc R U
H9B H 0.8678 0.8416 0.1609 0.021 Uiso 1 1 calc R U
C10 C 0.61311(17) 0.5458(2) 0.18069(9) 0.0194(5) Uani 1 1 d . .
H10 H 0.6437 0.5058 0.1619 0.023 Uiso 1 1 calc R U
C11 C 0.54729(17) 0.4993(2) 0.19745(10) 0.0239(6) Uani 1 1 d . .
H11 H 0.5332 0.4276 0.1904 0.029 Uiso 1 1 calc R U
C12 C 0.50221(17) 0.5579(2) 0.22446(10) 0.0244(6) Uani 1 1 d . .
H12 H 0.4572 0.5263 0.2361 0.029 Uiso 1 1 calc R U
C13 C 0.52251(17) 0.6625(2) 0.23451(9) 0.0224(6) Uani 1 1 d . .
H13 H 0.4908 0.7021 0.2528 0.027 Uiso 1 1 calc R U
C14 C 0.58858(16) 0.7109(2) 0.21826(8) 0.0160(5) Uani 1 1 d . .
C15 C 0.60831(16) 0.8261(2) 0.22968(9) 0.0165(5) Uani 1 1 d . .
H15A H 0.5708 0.8521 0.2505 0.020 Uiso 1 1 calc R U
H15B H 0.6665 0.8317 0.2472 0.020 Uiso 1 1 calc R U
C16 C 0.76801(17) 0.5505(2) 0.11645(9) 0.0222(6) Uani 1 1 d . .
H16 H 0.7906 0.5168 0.1454 0.027 Uiso 1 1 calc R U
C17 C 0.7705(2) 0.4994(2) 0.07426(10) 0.0294(7) Uani 1 1 d . .
H17 H 0.7943 0.4310 0.0743 0.035 Uiso 1 1 calc R U
C18 C 0.7381(2) 0.5487(2) 0.03227(10) 0.0306(7) Uani 1 1 d . .
H18 H 0.7392 0.5139 0.0033 0.037 Uiso 1 1 calc R U
C19 C 0.70421(19) 0.6485(2) 0.03236(9) 0.0252(6) Uani 1 1 d . .
H19 H 0.6827 0.6817 0.0032 0.030 Uiso 1 1 calc R U
C20 C 0.70065(16) 0.7019(2) 0.07412(9) 0.0182(5) Uani 1 1 d . .
C21 C 0.66053(16) 0.8104(2) 0.07260(9) 0.0186(5) Uani 1 1 d . .
H21A H 0.6402 0.8301 0.0393 0.022 Uiso 1 1 calc R U
H21B H 0.6113 0.8064 0.0881 0.022 Uiso 1 1 calc R U
C22 C 0.83854(16) 0.9605(2) 0.25703(8) 0.0165(5) Uani 1 1 d . .
C23 C 0.91727(17) 0.9557(2) 0.28556(9) 0.0198(5) Uani 1 1 d . .
H23 H 0.9615 0.9210 0.2744 0.024 Uiso 1 1 calc R U
C24 C 0.93244(19) 1.0011(2) 0.33030(10) 0.0276(6) Uani 1 1 d . .
C25 C 0.86690(19) 1.0503(2) 0.34660(10) 0.0276(6) Uani 1 1 d . .
H25 H 0.8767 1.0807 0.3771 0.033 Uiso 1 1 calc R U
C26 C 0.78757(18) 1.0558(2) 0.31904(9) 0.0232(6) Uani 1 1 d . .
C27 C 0.77386(17) 1.0102(2) 0.27451(9) 0.0188(5) Uani 1 1 d . .
H27 H 0.7195 1.0129 0.2556 0.023 Uiso 1 1 calc R U
C28 C 1.0188(2) 0.9965(3) 0.35962(11) 0.0453(9) Uani 1 1 d . .
H28A H 1.0397 0.9239 0.3605 0.068 Uiso 1 1 calc R U
H28B H 1.0170 1.0201 0.3917 0.068 Uiso 1 1 calc R U
H28C H 1.0562 1.0427 0.3459 0.068 Uiso 1 1 calc R U
C29 C 0.7158(2) 1.1079(3) 0.33685(10) 0.0318(7) Uani 1 1 d . .
H29A H 0.6751 1.0542 0.3419 0.048 Uiso 1 1 calc R U
H29B H 0.6886 1.1591 0.3136 0.048 Uiso 1 1 calc R U
H29C H 0.7372 1.1441 0.3666 0.048 Uiso 1 1 calc R U
C30 C 0.51790(16) 0.9178(2) 0.16365(9) 0.0182(5) Uani 1 1 d . .
C31 C 0.50982(17) 0.9710(2) 0.12042(9) 0.0217(6) Uani 1 1 d . .
H31 H 0.5589 0.9870 0.1084 0.026 Uiso 1 1 calc R U
C32 C 0.43311(19) 1.0006(2) 0.09488(10) 0.0281(6) Uani 1 1 d . .
C33 C 0.36168(19) 0.9780(3) 0.11275(11) 0.0318(7) Uani 1 1 d . .
H33 H 0.3085 0.9977 0.0954 0.038 Uiso 1 1 calc R U
C34 C 0.36669(17) 0.9269(2) 0.15572(11) 0.0263(6) Uani 1 1 d . .
C35 C 0.44438(17) 0.8955(2) 0.18043(10) 0.0204(5) Uani 1 1 d . .
H35 H 0.4477 0.8583 0.2092 0.024 Uiso 1 1 calc R U
C36 C 0.4275(2) 1.0580(3) 0.04852(11) 0.0414(9) Uani 1 1 d . .
H36A H 0.4055 1.1293 0.0513 0.062 Uiso 1 1 calc R U
H36B H 0.3900 1.0195 0.0238 0.062 Uiso 1 1 calc R U
H36C H 0.4832 1.0625 0.0404 0.062 Uiso 1 1 calc R U
C37 C 0.28910(19) 0.9076(3) 0.17604(13) 0.0388(8) Uani 1 1 d . .
H37A H 0.2587 0.9740 0.1769 0.058 Uiso 1 1 calc R U
H37B H 0.3051 0.8795 0.2080 0.058 Uiso 1 1 calc R U
H37C H 0.2531 0.8566 0.1564 0.058 Uiso 1 1 calc R U
C38 C 0.77784(16) 0.9347(2) 0.07162(8) 0.0178(5) Uani 1 1 d . .
C39 C 0.83089(16) 1.0154(2) 0.09340(9) 0.0190(5) Uani 1 1 d . .
H39 H 0.8254 1.0385 0.1239 0.023 Uiso 1 1 calc R U
C40 C 0.89060(16) 1.0619(2) 0.07186(9) 0.0211(5) Uani 1 1 d . .
C41 C 0.89857(17) 1.0270(2) 0.02701(9) 0.0236(6) Uani 1 1 d . .
H41 H 0.9390 1.0587 0.0116 0.028 Uiso 1 1 calc R U
C42 C 0.84825(17) 0.9469(2) 0.00484(9) 0.0227(6) Uani 1 1 d . .
C43 C 0.78883(17) 0.9006(2) 0.02727(9) 0.0201(5) Uani 1 1 d . .
H43 H 0.7552 0.8447 0.0122 0.024 Uiso 1 1 calc R U
C44 C 0.9466(2) 1.1478(3) 0.09597(11) 0.0329(7) Uani 1 1 d . .
H44A H 0.9213 1.1789 0.1210 0.049 Uiso 1 1 calc R U
H44B H 0.9535 1.2024 0.0730 0.049 Uiso 1 1 calc R U
H44C H 1.0013 1.1181 0.1096 0.049 Uiso 1 1 calc R U
C45 C 0.8586(2) 0.9070(3) -0.04283(10) 0.0310(7) Uani 1 1 d . .
H45A H 0.8742 0.9657 -0.0615 0.047 Uiso 1 1 calc R U
H45B H 0.8057 0.8763 -0.0590 0.047 Uiso 1 1 calc R U
H45C H 0.9025 0.8531 -0.0390 0.047 Uiso 1 1 calc R U
C46 C 0.77564(19) 1.2615(2) 0.18871(11) 0.0286(7) Uani 1 1 d . .
C51 C 0.25988(18) 1.2820(2) 0.13392(9) 0.0289(7) Uani 1 1 d D .
C52 C 0.26853(18) 1.3636(3) 0.10326(10) 0.0321(7) Uani 1 1 d D .
H52 H 0.2207 1.4030 0.0893 0.038 Uiso 1 1 calc R U
C53 C 0.3464(2) 1.3886(3) 0.09266(10) 0.0358(8) Uani 1 1 d D .
H53 H 0.3512 1.4454 0.0720 0.043 Uiso 1 1 calc R U
C54 C 0.4154(2) 1.3320(3) 0.11185(11) 0.0390(8) Uani 1 1 d D .
H54 H 0.4684 1.3488 0.1045 0.047 Uiso 1 1 calc R U
C55 C 0.4078(2) 1.2495(3) 0.14220(12) 0.0437(9) Uani 1 1 d D .
H55 H 0.4556 1.2092 0.1555 0.052 Uiso 1 1 calc R U
C56 C 0.3306(2) 1.2257(3) 0.15322(11) 0.0366(8) Uani 1 1 d D .
H56 H 0.3262 1.1698 0.1744 0.044 Uiso 1 1 calc R U
C57 C 0.1766(2) 1.2568(3) 0.14632(12) 0.0401(8) Uani 1 1 d D .
H57A H 0.1734 1.2879 0.1769 0.060 Uiso 1 1 calc R U
H57B H 0.1700 1.1802 0.1478 0.060 Uiso 1 1 calc R U
H57C H 0.1319 1.2860 0.1223 0.060 Uiso 1 1 calc R U
C61 C 1.0427(2) 0.7688(3) 0.07168(12) 0.0498(10) Uani 1 1 d D .
C62 C 1.1183(2) 0.7526(3) 0.05719(12) 0.0525(11) Uani 1 1 d D .
H62 H 1.1669 0.7884 0.0729 0.063 Uiso 1 1 calc R U
C63 C 1.1244(4) 0.6851(4) 0.02019(16) 0.0728(16) Uani 1 1 d D .
H63 H 1.1768 0.6749 0.0109 0.087 Uiso 1 1 calc R U
C64 C 1.0562(4) 0.6343(4) -0.00246(17) 0.094(2) Uani 1 1 d D .
H64 H 1.0607 0.5868 -0.0273 0.113 Uiso 1 1 calc R U
C65 C 0.9791(4) 0.6510(4) 0.01032(19) 0.094(2) Uani 1 1 d D .
H65 H 0.9305 0.6168 -0.0063 0.113 Uiso 1 1 calc R U
C66 C 0.9734(3) 0.7180(4) 0.04768(17) 0.0732(15) Uani 1 1 d D .
H66 H 0.9208 0.7287 0.0566 0.088 Uiso 1 1 calc R U
C67 C 1.0387(3) 0.8377(4) 0.11303(14) 0.0698(14) Uani 1 1 d D .
H67A H 1.0401 0.7938 0.1410 0.105 Uiso 1 1 calc R U
H67B H 0.9868 0.8788 0.1070 0.105 Uiso 1 1 calc R U
H67C H 1.0868 0.8857 0.1182 0.105 Uiso 1 1 calc R U
C71 C 0.3745(3) 0.7479(3) 0.00716(13) 0.0573(11) Uani 1 1 d D .
C72 C 0.3809(3) 0.7342(3) 0.05432(12) 0.0623(13) Uani 1 1 d D .
H72 H 0.3428 0.7700 0.0700 0.075 Uiso 1 1 calc R U
C73 C 0.4437(3) 0.6672(3) 0.08130(13) 0.0557(12) Uani 1 1 d D .
H73 H 0.4487 0.6602 0.1144 0.067 Uiso 1 1 calc R U
C74 C 0.4947(3) 0.6152(4) 0.05783(14) 0.0631(12) Uani 1 1 d D .
H74 H 0.5354 0.5682 0.0742 0.076 Uiso 1 1 calc R U
C75 C 0.4885(3) 0.6293(4) 0.00959(13) 0.0669(14) Uani 1 1 d D .
H75 H 0.5259 0.5928 -0.0063 0.080 Uiso 1 1 calc R U
C76 C 0.4294(2) 0.6949(3) -0.01553(14) 0.0567(11) Uani 1 1 d D .
H76 H 0.4264 0.7037 -0.0484 0.068 Uiso 1 1 calc R U
C77 C 0.3105(3) 0.8171(4) -0.02052(19) 0.0847(17) Uani 1 1 d D .
H77A H 0.3380 0.8737 -0.0349 0.127 Uiso 1 1 calc R U
H77B H 0.2756 0.8478 0.0002 0.127 Uiso 1 1 calc R U
H77C H 0.2753 0.7757 -0.0452 0.127 Uiso 1 1 calc R U

loop_
_atom_site_aniso_label
_atom_site_aniso_U_11
_atom_site_aniso_U_22
_atom_site_aniso_U_33
_atom_site_aniso_U_23
_atom_site_aniso_U_13
_atom_site_aniso_U_12
Zr 0.01440(11) 0.01380(11) 0.01302(10) 0.00081(9) 0.00361(8) -0.00120(10)
S 0.0183(3) 0.0165(3) 0.0305(3) 0.0025(3) 0.0076(3) 0.0029(3)
P 0.0147(3) 0.0142(3) 0.0139(3) -0.0004(2) 0.0039(2) -0.0002(2)
F1 0.0270(10) 0.0371(12) 0.0778(15) 0.0143(11) -0.0089(10) -0.0074(9)
F2 0.0572(14) 0.0245(11) 0.0783(16) -0.0213(10) 0.0190(12) -0.0124(10)
F3 0.0438(12) 0.0418(12) 0.0661(14) 0.0032(11) 0.0315(11) -0.0118(10)
O1 0.0233(10) 0.0161(10) 0.0262(10) 0.0007(8) 0.0069(8) 0.0006(7)
O2 0.0336(12) 0.0323(13) 0.0391(12) -0.0004(10) 0.0222(10) 0.0045(10)
O3 0.0325(12) 0.0292(13) 0.0495(14) 0.0112(11) 0.0012(11) 0.0102(10)
N1 0.0189(11) 0.0152(11) 0.0138(9) -0.0011(8) 0.0036(8) -0.0005(9)
N2 0.0163(11) 0.0167(11) 0.0175(10) 0.0034(8) 0.0039(8) 0.0017(8)
N3 0.0176(11) 0.0183(11) 0.0146(10) 0.0017(8) 0.0034(8) -0.0015(9)
C1 0.0165(12) 0.0174(12) 0.0120(10) -0.0034(9) 0.0027(9) 0.0024(10)
C2 0.0163(12) 0.0178(13) 0.0151(11) 0.0013(9) 0.0031(9) -0.0005(10)
C3 0.0157(12) 0.0203(13) 0.0146(11) -0.0025(10) 0.0040(9) -0.0021(10)
C4 0.0243(14) 0.0159(13) 0.0209(12) 0.0003(10) 0.0051(10) 0.0014(11)
C5 0.0318(16) 0.0211(15) 0.0203(13) 0.0006(11) 0.0016(11) 0.0070(12)
C6 0.0213(14) 0.0274(15) 0.0222(13) -0.0056(11) -0.0025(11) 0.0092(12)
C7 0.0172(13) 0.0250(15) 0.0202(12) -0.0052(11) 0.0028(10) 0.0018(11)
C8 0.0181(12) 0.0186(13) 0.0138(11) -0.0027(9) 0.0054(9) 0.0017(10)
C9 0.0158(12) 0.0188(13) 0.0176(12) -0.0009(10) 0.0045(10) -0.0017(10)
C10 0.0212(13) 0.0157(13) 0.0208(12) -0.0012(10) 0.0027(10) 0.0003(10)
C11 0.0235(14) 0.0164(14) 0.0306(14) 0.0024(11) 0.0018(12) -0.0054(11)
C12 0.0190(13) 0.0225(15) 0.0325(15) 0.0072(12) 0.0074(11) -0.0035(11)
C13 0.0213(14) 0.0223(15) 0.0257(13) 0.0043(11) 0.0097(11) 0.0029(11)
C14 0.0165(12) 0.0162(12) 0.0155(11) 0.0037(9) 0.0033(9) 0.0007(10)
C15 0.0160(12) 0.0163(12) 0.0186(12) 0.0014(10) 0.0068(10) 0.0008(10)
C16 0.0244(14) 0.0229(15) 0.0195(12) -0.0021(10) 0.0044(11) 0.0012(11)
C17 0.0371(18) 0.0274(16) 0.0239(14) -0.0077(12) 0.0062(13) 0.0082(13)
C18 0.0415(18) 0.0314(17) 0.0184(13) -0.0098(12) 0.0046(12) 0.0036(14)
C19 0.0335(16) 0.0267(15) 0.0146(12) -0.0029(11) 0.0023(11) -0.0004(13)
C20 0.0187(13) 0.0191(13) 0.0164(11) -0.0009(10) 0.0024(10) -0.0025(10)
C21 0.0193(13) 0.0229(14) 0.0134(11) 0.0026(10) 0.0025(10) -0.0005(11)
C22 0.0195(13) 0.0141(12) 0.0169(11) 0.0002(9) 0.0059(10) -0.0050(10)
C23 0.0180(13) 0.0231(14) 0.0181(12) -0.0016(10) 0.0031(10) -0.0013(11)
C24 0.0254(15) 0.0316(17) 0.0236(14) -0.0049(12) -0.0007(11) -0.0032(13)
C25 0.0353(17) 0.0282(16) 0.0187(13) -0.0063(11) 0.0038(12) -0.0017(13)
C26 0.0293(15) 0.0217(15) 0.0194(12) -0.0014(11) 0.0064(11) -0.0010(12)
C27 0.0190(13) 0.0191(13) 0.0183(12) 0.0014(10) 0.0034(10) -0.0015(10)
C28 0.0318(18) 0.070(3) 0.0299(17) -0.0163(17) -0.0066(14) 0.0037(18)
C29 0.0359(18) 0.0358(18) 0.0252(14) -0.0055(13) 0.0094(13) 0.0081(14)
C30 0.0189(13) 0.0147(13) 0.0216(12) -0.0013(10) 0.0050(10) 0.0010(10)
C31 0.0209(13) 0.0217(14) 0.0226(13) -0.0003(11) 0.0043(11) -0.0011(11)
C32 0.0298(16) 0.0279(16) 0.0238(14) 0.0023(12) -0.0020(12) 0.0026(13)
C33 0.0199(15) 0.0359(18) 0.0356(16) -0.0009(14) -0.0051(12) 0.0032(13)
C34 0.0186(13) 0.0231(15) 0.0377(16) -0.0065(13) 0.0065(12) 0.0009(12)
C35 0.0198(13) 0.0163(13) 0.0256(13) -0.0008(10) 0.0057(11) 0.0006(10)
C36 0.0348(18) 0.055(2) 0.0294(16) 0.0126(16) -0.0068(14) 0.0037(17)
C37 0.0201(15) 0.044(2) 0.054(2) -0.0030(17) 0.0118(15) 0.0016(14)
C38 0.0189(12) 0.0196(13) 0.0155(11) 0.0032(10) 0.0045(9) 0.0008(11)
C39 0.0213(13) 0.0224(14) 0.0145(11) 0.0028(10) 0.0065(10) 0.0001(11)
C40 0.0178(13) 0.0248(15) 0.0219(12) 0.0016(11) 0.0072(10) -0.0011(11)
C41 0.0195(13) 0.0328(16) 0.0206(13) 0.0039(11) 0.0096(11) 0.0007(12)
C42 0.0229(14) 0.0291(16) 0.0168(12) 0.0037(11) 0.0054(10) 0.0038(12)
C43 0.0203(13) 0.0243(14) 0.0156(11) -0.0006(10) 0.0029(10) 0.0001(11)
C44 0.0320(17) 0.0381(19) 0.0323(16) -0.0057(14) 0.0157(14) -0.0144(14)
C45 0.0303(16) 0.045(2) 0.0207(13) -0.0006(13) 0.0125(12) -0.0016(14)
C46 0.0291(16) 0.0143(14) 0.0445(18) -0.0019(13) 0.0122(14) -0.0039(12)
C51 0.0333(17) 0.0315(17) 0.0217(13) -0.0136(12) 0.0048(12) -0.0051(14)
C52 0.0292(16) 0.0379(19) 0.0276(15) -0.0048(13) 0.0014(13) 0.0032(14)
C53 0.044(2) 0.043(2) 0.0214(14) -0.0075(13) 0.0064(14) -0.0097(16)
C54 0.0299(17) 0.058(2) 0.0287(16) -0.0176(16) 0.0056(14) -0.0104(16)
C55 0.0342(19) 0.051(2) 0.044(2) -0.0098(17) 0.0005(16) 0.0069(17)
C56 0.047(2) 0.0317(18) 0.0298(16) -0.0046(14) 0.0043(15) 0.0010(16)
C57 0.041(2) 0.042(2) 0.0405(18) -0.0132(16) 0.0165(16) -0.0072(16)
C61 0.058(3) 0.053(2) 0.043(2) 0.0256(18) 0.0197(19) 0.027(2)
C62 0.067(3) 0.050(2) 0.047(2) 0.0229(19) 0.028(2) 0.024(2)
C63 0.123(5) 0.049(3) 0.060(3) 0.019(2) 0.053(3) 0.017(3)
C64 0.170(7) 0.062(4) 0.055(3) 0.015(3) 0.031(4) 0.003(4)
C65 0.129(6) 0.057(4) 0.079(4) 0.032(3) -0.026(4) -0.014(4)
C66 0.070(3) 0.062(3) 0.086(4) 0.040(3) 0.011(3) 0.018(3)
C67 0.078(3) 0.077(3) 0.064(3) 0.020(2) 0.038(3) 0.036(3)
C71 0.058(3) 0.052(3) 0.061(3) 0.002(2) 0.009(2) -0.012(2)
C72 0.105(4) 0.046(3) 0.038(2) -0.0022(18) 0.022(2) -0.031(3)
C73 0.070(3) 0.058(3) 0.047(2) -0.010(2) 0.032(2) -0.032(2)
C74 0.047(2) 0.080(3) 0.058(3) 0.019(2) 0.000(2) -0.014(2)
C75 0.050(3) 0.111(4) 0.041(2) 0.007(2) 0.010(2) 0.001(3)
C76 0.043(2) 0.067(3) 0.069(3) -0.013(2) 0.031(2) -0.004(2)
C77 0.065(3) 0.055(3) 0.118(5) 0.014(3) -0.024(3) 0.002(3)

loop_
_atom_type_symbol
_atom_type_description
_atom_type_scat_dispersion_real
_atom_type_scat_dispersion_imag
_atom_type_scat_source
C C 0.0033 0.0016 'International Tables Vol C Tables 4.2.6.8 and 6.1.1.4'
H H 0.0000 0.0000 'International Tables Vol C Tables 4.2.6.8 and 6.1.1.4'
F F 0.0171 0.0103 'International Tables Vol C Tables 4.2.6.8 and 6.1.1.4'
N N 0.0061 0.0033 'International Tables Vol C Tables 4.2.6.8 and 6.1.1.4'
O O 0.0106 0.0060 'International Tables Vol C Tables 4.2.6.8 and 6.1.1.4'
P P 0.1023 0.0942 'International Tables Vol C Tables 4.2.6.8 and 6.1.1.4'
S S 0.1246 0.1234 'International Tables Vol C Tables 4.2.6.8 and 6.1.1.4'
Zr Zr -2.9673 0.5597 'International Tables Vol C Tables 4.2.6.8 and 6.1.1.4'

loop_
_exptl_crystal_face_index_h
_exptl_crystal_face_index_k
_exptl_crystal_face_index_l
_exptl_crystal_face_perp_dist
_exptl_oxdiff_crystal_face_indexfrac_h
_exptl_oxdiff_crystal_face_indexfrac_k
_exptl_oxdiff_crystal_face_indexfrac_l
_exptl_oxdiff_crystal_face_x
_exptl_oxdiff_crystal_face_y
_exptl_oxdiff_crystal_face_z
-10 -8 34 0.0366 -10.0167 -7.9837 34.0022 0.0252 0.2256 -0.9611
11 9 -34 0.0309 11.0020 8.9975 -33.9941 0.0053 -0.2850 0.9872
10 8 -34 0.0366 10.0167 7.9837 -34.0022 -0.0252 -0.2256 0.9611
-23 0 12 0.0464 -22.9913 0.0507 11.9917 -0.8409 0.0325 -0.5551
0 -17 -14 0.1291 -0.0626 -16.9894 -13.9899 0.0355 1.0093 0.0733
-4 13 27 0.1344 -3.9470 12.9964 26.9912 -0.0231 -0.8720 -0.4555
-18 4 -17 0.0283 -17.9860 4.0461 -17.0097 -0.9804 0.0091 0.1814
18 -4 17 0.0133 17.9860 -4.0461 17.0097 0.9804 -0.0091 -0.1814
14 -5 26 0.0283 13.9858 -5.0391 26.0091 0.9181 -0.0017 -0.4386
11 4 -38 0.0610 11.0015 3.9840 -37.9995 0.0178 0.0118 1.0064

loop_
_geom_angle_atom_site_label_1
_geom_angle_atom_site_label_2
_geom_angle_atom_site_label_3
_geom_angle
O1 Zr P 178.14(5)
N1 Zr P 81.05(6)
N1 Zr O1 99.22(8)
N1 Zr N2 119.05(8)
N1 Zr N3 113.96(8)
N2 Zr P 80.47(6)
N2 Zr O1 97.82(8)
N2 Zr N3 119.79(8)
N3 Zr P 81.55(6)
N3 Zr O1 99.99(8)
O1 S C46 100.06(12)
O2 S O1 112.62(12)
O2 S C46 105.40(14)
O3 S O1 113.04(13)
O3 S O2 118.35(14)
O3 S C46 104.94(14)
C1 P Zr 111.68(9)
C2 P Zr 113.94(9)
C2 P C1 106.40(11)
C2 P C3 105.78(12)
C3 P Zr 113.34(9)
C3 P C1 105.02(11)
S O1 Zr 155.14(12)
C9 N1 Zr 114.01(15)
C22 N1 Zr 127.33(17)
C22 N1 C9 117.9(2)
C15 N2 Zr 115.49(16)
C30 N2 Zr 124.95(16)
C30 N2 C15 118.9(2)
C21 N3 Zr 115.48(15)
C38 N3 Zr 125.54(17)
C38 N3 C21 118.5(2)
C4 C1 P 121.8(2)
C4 C1 C8 119.9(2)
C8 C1 P 118.20(19)
C10 C2 P 122.68(19)
C10 C2 C14 119.9(2)
C14 C2 P 117.43(19)
C16 C3 P 121.34(19)
C16 C3 C20 120.2(2)
C20 C3 P 118.4(2)
C1 C4 H4 119.7
C5 C4 C1 120.5(3)
C5 C4 H4 119.7
C4 C5 H5 120.1
C6 C5 C4 119.7(3)
C6 C5 H5 120.1
C5 C6 H6 119.9
C7 C6 C5 120.2(3)
C7 C6 H6 119.9
C6 C7 H7 119.5
C6 C7 C8 121.0(3)
C8 C7 H7 119.5
C1 C8 C9 121.3(2)
C7 C8 C1 118.4(2)
C7 C8 C9 120.2(2)
N1 C9 C8 112.45(19)
N1 C9 H9A 109.1
N1 C9 H9B 109.1
C8 C9 H9A 109.1
C8 C9 H9B 109.1
H9A C9 H9B 107.8
C2 C10 H10 119.7
C11 C10 C2 120.6(2)
C11 C10 H10 119.7
C10 C11 H11 120.2
C12 C11 C10 119.6(3)
C12 C11 H11 120.2
C11 C12 H12 119.9
C11 C12 C13 120.2(2)
C13 C12 H12 119.9
C12 C13 H13 119.3
C12 C13 C14 121.3(3)
C14 C13 H13 119.3
C2 C14 C15 122.0(2)
C13 C14 C2 118.4(2)
C13 C14 C15 119.7(2)
N2 C15 C14 113.5(2)
N2 C15 H15A 108.9
N2 C15 H15B 108.9
C14 C15 H15A 108.9
C14 C15 H15B 108.9
H15A C15 H15B 107.7
C3 C16 H16 119.6
C3 C16 C17 120.7(3)
C17 C16 H16 119.6
C16 C17 H17 120.2
C18 C17 C16 119.6(3)
C18 C17 H17 120.2
C17 C18 H18 120.0
C17 C18 C19 120.0(3)
C19 C18 H18 120.0
C18 C19 H19 119.1
C18 C19 C20 121.8(3)
C20 C19 H19 119.1
C3 C20 C21 122.3(2)
C19 C20 C3 117.6(2)
C19 C20 C21 120.1(2)
N3 C21 C20 114.4(2)
N3 C21 H21A 108.7
N3 C21 H21B 108.7
C20 C21 H21A 108.7
C20 C21 H21B 108.7
H21A C21 H21B 107.6
C23 C22 N1 123.7(2)
C23 C22 C27 118.5(2)
C27 C22 N1 117.8(2)
C22 C23 H23 119.4
C22 C23 C24 121.1(2)
C24 C23 H23 119.4
C23 C24 C28 119.6(3)
C25 C24 C23 119.0(3)
C25 C24 C28 121.4(3)
C24 C25 H25 119.4
C26 C25 C24 121.2(3)
C26 C25 H25 119.4
C25 C26 C27 118.9(3)
C25 C26 C29 121.4(2)
C27 C26 C29 119.7(3)
C22 C27 H27 119.3
C26 C27 C22 121.3(3)
C26 C27 H27 119.3
C24 C28 H28A 109.5
C24 C28 H28B 109.5
C24 C28 H28C 109.5
H28A C28 H28B 109.5
H28A C28 H28C 109.5
H28B C28 H28C 109.5
C26 C29 H29A 109.5
C26 C29 H29B 109.5
C26 C29 H29C 109.5
H29A C29 H29B 109.5
H29A C29 H29C 109.5
H29B C29 H29C 109.5
N2 C30 C31 118.1(2)
C35 C30 N2 124.4(2)
C35 C30 C31 117.5(2)
C30 C31 H31 118.9
C32 C31 C30 122.2(3)
C32 C31 H31 118.9
C31 C32 C33 118.8(3)
C31 C32 C36 120.4(3)
C33 C32 C36 120.9(3)
C32 C33 H33 119.5
C32 C33 C34 121.1(3)
C34 C33 H33 119.5
C33 C34 C37 120.7(3)
C35 C34 C33 119.3(3)
C35 C34 C37 120.0(3)
C30 C35 H35 119.4
C34 C35 C30 121.1(3)
C34 C35 H35 119.4
C32 C36 H36A 109.5
C32 C36 H36B 109.5
C32 C36 H36C 109.5
H36A C36 H36B 109.5
H36A C36 H36C 109.5
H36B C36 H36C 109.5
C34 C37 H37A 109.5
C34 C37 H37B 109.5
C34 C37 H37C 109.5
H37A C37 H37B 109.5
H37A C37 H37C 109.5
H37B C37 H37C 109.5
N3 C38 C39 118.2(2)
C43 C38 N3 124.1(2)
C43 C38 C39 117.6(2)
C38 C39 H39 118.9
C40 C39 C38 122.1(2)
C40 C39 H39 118.9
C39 C40 C41 118.6(3)
C39 C40 C44 121.0(2)
C41 C40 C44 120.4(2)
C40 C41 H41 119.6
C42 C41 C40 120.8(2)
C42 C41 H41 119.6
C41 C42 C43 119.7(2)
C41 C42 C45 120.9(2)
C43 C42 C45 119.4(3)
C38 C43 H43 119.4
C42 C43 C38 121.1(3)
C42 C43 H43 119.4
C40 C44 H44A 109.5
C40 C44 H44B 109.5
C40 C44 H44C 109.5
H44A C44 H44B 109.5
H44A C44 H44C 109.5
H44B C44 H44C 109.5
C42 C45 H45A 109.5
C42 C45 H45B 109.5
C42 C45 H45C 109.5
H45A C45 H45B 109.5
H45A C45 H45C 109.5
H45B C45 H45C 109.5
F1 C46 S 112.1(2)
F1 C46 F2 108.6(3)
F1 C46 F3 107.9(3)
F2 C46 S 110.3(2)
F2 C46 F3 107.0(2)
F3 C46 S 110.8(2)
C52 C51 C57 121.0(3)
C56 C51 C52 117.9(3)
C56 C51 C57 121.0(3)
C51 C52 H52 119.5
C51 C52 C53 121.0(3)
C53 C52 H52 119.5
C52 C53 H53 119.8
C54 C53 C52 120.3(3)
C54 C53 H53 119.8
C53 C54 H54 120.3
C53 C54 C55 119.4(3)
C55 C54 H54 120.3
C54 C55 H55 119.9
C56 C55 C54 120.2(3)
C56 C55 H55 119.9
C51 C56 C55 121.2(3)
C51 C56 H56 119.4
C55 C56 H56 119.4
C51 C57 H57A 109.5
C51 C57 H57B 109.5
C51 C57 H57C 109.5
H57A C57 H57B 109.5
H57A C57 H57C 109.5
H57B C57 H57C 109.5
C62 C61 C67 120.1(4)
C66 C61 C62 118.0(4)
C66 C61 C67 121.9(4)
C61 C62 H62 119.4
C61 C62 C63 121.2(4)
C63 C62 H62 119.4
C62 C63 H63 120.0
C64 C63 C62 120.0(4)
C64 C63 H63 120.0
C63 C64 H64 119.9
C63 C64 C65 120.1(4)
C65 C64 H64 119.9
C64 C65 H65 120.2
C64 C65 C66 119.6(4)
C66 C65 H65 120.2
C61 C66 C65 120.9(4)
C61 C66 H66 119.6
C65 C66 H66 119.6
C61 C67 H67A 109.5
C61 C67 H67B 109.5
C61 C67 H67C 109.5
H67A C67 H67B 109.5
H67A C67 H67C 109.5
H67B C67 H67C 109.5
C72 C71 C76 118.7(4)
C72 C71 C77 122.3(4)
C76 C71 C77 119.0(4)
C71 C72 H72 118.9
C71 C72 C73 122.2(4)
C73 C72 H72 118.9
C72 C73 H73 121.3
C74 C73 C72 117.3(3)
C74 C73 H73 121.3
C73 C74 H74 119.7
C73 C74 C75 120.6(4)
C75 C74 H74 119.7
C74 C75 H75 119.2
C76 C75 C74 121.5(4)
C76 C75 H75 119.2
C71 C76 H76 120.2
C75 C76 C71 119.7(4)
C75 C76 H76 120.2
C71 C77 H77A 109.5
C71 C77 H77B 109.5
C71 C77 H77C 109.5
H77A C77 H77B 109.5
H77A C77 H77C 109.5
H77B C77 H77C 109.5

loop_
_geom_bond_atom_site_label_1
_geom_bond_atom_site_label_2
_geom_bond_distance
Zr P 2.7199(7)
Zr O1 2.1482(18)
Zr N1 2.062(2)
Zr N2 2.065(2)
Zr N3 2.066(2)
S O1 1.4843(19)
S O2 1.427(2)
S O3 1.423(2)
S C46 1.821(3)
P C1 1.826(3)
P C2 1.821(3)
P C3 1.826(2)
F1 C46 1.319(4)
F2 C46 1.324(3)
F3 C46 1.330(3)
N1 C9 1.470(3)
N1 C22 1.413(3)
N2 C15 1.469(3)
N2 C30 1.404(3)
N3 C21 1.479(3)
N3 C38 1.406(3)
C1 C4 1.393(4)
C1 C8 1.408(4)
C2 C10 1.396(4)
C2 C14 1.408(3)
C3 C16 1.388(4)
C3 C20 1.412(3)
C4 H4 0.9500
C4 C5 1.388(4)
C5 H5 0.9500
C5 C6 1.385(4)
C6 H6 0.9500
C6 C7 1.384(4)
C7 H7 0.9500
C7 C8 1.397(4)
C8 C9 1.524(4)
C9 H9A 0.9900
C9 H9B 0.9900
C10 H10 0.9500
C10 C11 1.387(4)
C11 H11 0.9500
C11 C12 1.384(4)
C12 H12 0.9500
C12 C13 1.386(4)
C13 H13 0.9500
C13 C14 1.394(4)
C14 C15 1.519(4)
C15 H15A 0.9900
C15 H15B 0.9900
C16 H16 0.9500
C16 C17 1.390(4)
C17 H17 0.9500
C17 C18 1.381(4)
C18 H18 0.9500
C18 C19 1.381(4)
C19 H19 0.9500
C19 C20 1.396(3)
C20 C21 1.520(4)
C21 H21A 0.9900
C21 H21B 0.9900
C22 C23 1.390(4)
C22 C27 1.400(4)
C23 H23 0.9500
C23 C24 1.397(4)
C24 C25 1.392(4)
C24 C28 1.502(4)
C25 H25 0.9500
C25 C26 1.387(4)
C26 C27 1.393(4)
C26 C29 1.513(4)
C27 H27 0.9500
C28 H28A 0.9800
C28 H28B 0.9800
C28 H28C 0.9800
C29 H29A 0.9800
C29 H29B 0.9800
C29 H29C 0.9800
C30 C31 1.406(4)
C30 C35 1.401(4)
C31 H31 0.9500
C31 C32 1.379(4)
C32 C33 1.387(4)
C32 C36 1.515(4)
C33 H33 0.9500
C33 C34 1.391(4)
C34 C35 1.390(4)
C34 C37 1.509(4)
C35 H35 0.9500
C36 H36A 0.9800
C36 H36B 0.9800
C36 H36C 0.9800
C37 H37A 0.9800
C37 H37B 0.9800
C37 H37C 0.9800
C38 C39 1.409(4)
C38 C43 1.398(3)
C39 H39 0.9500
C39 C40 1.381(3)
C40 C41 1.400(4)
C40 C44 1.506(4)
C41 H41 0.9500
C41 C42 1.385(4)
C42 C43 1.391(4)
C42 C45 1.508(4)
C43 H43 0.9500
C44 H44A 0.9800
C44 H44B 0.9800
C44 H44C 0.9800
C45 H45A 0.9800
C45 H45B 0.9800
C45 H45C 0.9800
C51 C52 1.388(4)
C51 C56 1.380(4)
C51 C57 1.500(4)
C52 H52 0.9500
C52 C53 1.394(4)
C53 H53 0.9500
C53 C54 1.362(4)
C54 H54 0.9500
C54 C55 1.386(4)
C55 H55 0.9500
C55 C56 1.386(4)
C56 H56 0.9500
C57 H57A 0.9800
C57 H57B 0.9800
C57 H57C 0.9800
C61 C62 1.388(4)
C61 C66 1.369(5)
C61 C67 1.493(5)
C62 H62 0.9500
C62 C63 1.389(5)
C63 H63 0.9500
C63 C64 1.344(6)
C64 H64 0.9500
C64 C65 1.388(6)
C65 H65 0.9500
C65 C66 1.392(6)
C66 H66 0.9500
C67 H67A 0.9800
C67 H67B 0.9800
C67 H67C 0.9800
C71 C72 1.361(4)
C71 C76 1.379(5)
C71 C77 1.479(5)
C72 H72 0.9500
C72 C73 1.441(5)
C73 H73 0.9500
C73 C74 1.340(5)
C74 H74 0.9500
C74 C75 1.393(5)
C75 H75 0.9500
C75 C76 1.372(5)
C76 H76 0.9500
C77 H77A 0.9800
C77 H77B 0.9800
C77 H77C 0.9800

loop_
_geom_torsion_atom_site_label_1
_geom_torsion_atom_site_label_2
_geom_torsion_atom_site_label_3
_geom_torsion_atom_site_label_4
_geom_torsion
Zr P C1 C4 150.76(18)
Zr P C1 C8 -31.0(2)
Zr P C2 C10 154.80(19)
Zr P C2 C14 -26.0(2)
Zr P C3 C16 158.37(19)
Zr P C3 C20 -24.5(2)
Zr N1 C9 C8 -99.7(2)
Zr N1 C22 C23 -177.20(19)
Zr N1 C22 C27 1.2(3)
Zr N2 C15 C14 -98.1(2)
Zr N2 C30 C31 -1.6(3)
Zr N2 C30 C35 -179.2(2)
Zr N3 C21 C20 -96.1(2)
Zr N3 C38 C39 -9.1(3)
Zr N3 C38 C43 171.6(2)
P C1 C4 C5 175.2(2)
P C1 C8 C7 -173.65(18)
P C1 C8 C9 8.2(3)
P C2 C10 C11 177.9(2)
P C2 C14 C13 -178.2(2)
P C2 C14 C15 2.3(3)
P C3 C16 C17 175.8(2)
P C3 C20 C19 -176.0(2)
P C3 C20 C21 2.0(3)
O1 S C46 F1 -51.3(2)
O1 S C46 F2 -172.5(2)
O1 S C46 F3 69.2(2)
O2 S O1 Zr 0.6(3)
O2 S C46 F1 65.7(2)
O2 S C46 F2 -55.5(3)
O2 S C46 F3 -173.8(2)
O3 S O1 Zr -136.8(3)
O3 S C46 F1 -168.6(2)
O3 S C46 F2 70.2(3)
O3 S C46 F3 -48.1(2)
N1 C22 C23 C24 177.1(3)
N1 C22 C27 C26 -177.3(2)
N2 C30 C31 C32 -177.9(3)
N2 C30 C35 C34 176.2(3)
N3 C38 C39 C40 -177.8(2)
N3 C38 C43 C42 177.3(3)
C1 P C2 C10 -81.7(2)
C1 P C2 C14 97.5(2)
C1 P C3 C16 36.2(2)
C1 P C3 C20 -146.7(2)
C1 C4 C5 C6 -0.8(4)
C1 C8 C9 N1 59.5(3)
C2 P C1 C4 25.9(2)
C2 P C1 C8 -155.93(19)
C2 P C3 C16 -76.1(2)
C2 P C3 C20 101.0(2)
C2 C10 C11 C12 0.6(4)
C2 C14 C15 N2 61.9(3)
C3 P C1 C4 -86.0(2)
C3 P C1 C8 92.2(2)
C3 P C2 C10 29.6(2)
C3 P C2 C14 -151.21(19)
C3 C16 C17 C18 0.4(5)
C3 C20 C21 N3 60.8(3)
C4 C1 C8 C7 4.6(3)
C4 C1 C8 C9 -173.6(2)
C4 C5 C6 C7 2.9(4)
C5 C6 C7 C8 -1.2(4)
C6 C7 C8 C1 -2.5(4)
C6 C7 C8 C9 175.7(2)
C7 C8 C9 N1 -118.7(2)
C8 C1 C4 C5 -3.0(4)
C9 N1 C22 C23 13.1(4)
C9 N1 C22 C27 -168.5(2)
C10 C2 C14 C13 0.9(4)
C10 C2 C14 C15 -178.5(2)
C10 C11 C12 C13 0.3(4)
C11 C12 C13 C14 -0.6(4)
C12 C13 C14 C2 0.0(4)
C12 C13 C14 C15 179.4(2)
C13 C14 C15 N2 -117.6(3)
C14 C2 C10 C11 -1.2(4)
C15 N2 C30 C31 -171.7(2)
C15 N2 C30 C35 10.7(4)
C16 C3 C20 C19 1.1(4)
C16 C3 C20 C21 179.2(2)
C16 C17 C18 C19 0.5(5)
C17 C18 C19 C20 -0.6(5)
C18 C19 C20 C3 -0.2(4)
C18 C19 C20 C21 -178.3(3)
C19 C20 C21 N3 -121.2(3)
C20 C3 C16 C17 -1.3(4)
C21 N3 C38 C39 179.5(2)
C21 N3 C38 C43 0.2(4)
C22 N1 C9 C8 71.4(3)
C22 C23 C24 C25 1.0(4)
C22 C23 C24 C28 -178.5(3)
C23 C22 C27 C26 1.1(4)
C23 C24 C25 C26 -0.7(5)
C24 C25 C26 C27 0.5(4)
C24 C25 C26 C29 179.2(3)
C25 C26 C27 C22 -0.8(4)
C27 C22 C23 C24 -1.2(4)
C28 C24 C25 C26 178.9(3)
C29 C26 C27 C22 -179.4(3)
C30 N2 C15 C14 73.0(3)
C30 C31 C32 C33 0.6(4)
C30 C31 C32 C36 179.8(3)
C31 C30 C35 C34 -1.4(4)
C31 C32 C33 C34 0.3(5)
C32 C33 C34 C35 -1.8(5)
C32 C33 C34 C37 176.9(3)
C33 C34 C35 C30 2.4(4)
C35 C30 C31 C32 -0.1(4)
C36 C32 C33 C34 -178.9(3)
C37 C34 C35 C30 -176.3(3)
C38 N3 C21 C20 76.1(3)
C38 C39 C40 C41 -0.3(4)
C38 C39 C40 C44 -179.9(3)
C39 C38 C43 C42 -2.0(4)
C39 C40 C41 C42 -0.6(4)
C40 C41 C42 C43 0.2(4)
C40 C41 C42 C45 -178.1(3)
C41 C42 C43 C38 1.2(4)
C43 C38 C39 C40 1.6(4)
C44 C40 C41 C42 179.0(3)
C45 C42 C43 C38 179.5(3)
C46 S O1 Zr 112.1(3)
C51 C52 C53 C54 0.9(5)
C52 C51 C56 C55 -0.3(5)
C52 C53 C54 C55 -0.3(5)
C53 C54 C55 C56 -0.6(5)
C54 C55 C56 C51 1.0(5)
C56 C51 C52 C53 -0.6(4)
C57 C51 C52 C53 178.4(3)
C57 C51 C56 C55 -179.3(3)
C61 C62 C63 C64 0.3(6)
C62 C61 C66 C65 1.0(6)
C62 C63 C64 C65 1.5(8)
C63 C64 C65 C66 -2.0(8)
C64 C65 C66 C61 0.8(7)
C66 C61 C62 C63 -1.5(6)
C67 C61 C62 C63 177.0(4)
C67 C61 C66 C65 -177.6(4)
C71 C72 C73 C74 -2.2(6)
C72 C71 C76 C75 0.5(7)
C72 C73 C74 C75 2.4(6)
C73 C74 C75 C76 -1.3(7)
C74 C75 C76 C71 -0.3(7)
C76 C71 C72 C73 0.7(6)
C77 C71 C72 C73 -179.6(4)
C77 C71 C76 C75 -179.1(4)
